data_1505292
loop_
_publ_author_name
'Pan, Jun'
'Kampf, Jeff W.'
'Ashe, 3rd, Arthur J'

_publ_section_title
;
 Electrophilic aromatic substitution reactions of
 1,2-dihydro-1,2-azaborines.
;
_journal_issue 4
_journal_name_full 'Organic letters'
_journal_page_first 679
_journal_page_last 681
_journal_paper_doi 10.1021/ol062968r
_journal_volume 9
_journal_year 2007
_chemical_formula_moiety 'C12 H13 B Br N'
_chemical_formula_sum 'C12 H13 B Br N'
_chemical_formula_weight 261.95
_chemical_name_systematic
;
 ?
;
_space_group_IT_number 19
_symmetry_cell_setting orthorhombic
_symmetry_space_group_name_Hall 'P 2ac 2ab'
_symmetry_space_group_name_H-M 'P 21 21 21'
_atom_sites_solution_hydrogens geom
_atom_sites_solution_primary direct
_atom_sites_solution_secondary difmap
_audit_creation_method SHELXL-97
_cell_angle_alpha 90.00
_cell_angle_beta 90.00
_cell_angle_gamma 90.00
_cell_formula_units_Z 8
_cell_length_a 7.3631(7)
_cell_length_b 7.7051(7)
_cell_length_c 41.717(4)
_cell_measurement_reflns_used 8745
_cell_measurement_temperature 150(2)
_cell_measurement_theta_max 27.53
_cell_measurement_theta_min 2.68
_cell_volume 2366.7(4)
_computing_cell_refinement 'Bruker SMART'
_computing_data_collection 'Bruker SMART'
_computing_data_reduction 'Bruker SHELXTL'
_computing_molecular_graphics 'Bruker SHELXTL'
_computing_publication_material 'Bruker SHELXTL'
_computing_structure_refinement 'Bruker SHELXTL'
_computing_structure_solution 'Bruker SHELXTL'
_diffrn_ambient_temperature 150(2)
_diffrn_measured_fraction_theta_full 0.999
_diffrn_measured_fraction_theta_max 0.999
_diffrn_measurement_device_type 'CCD area detector'
_diffrn_measurement_method 'phi and omega scans'
_diffrn_radiation_monochromator graphite
_diffrn_radiation_source 'fine-focus sealed tube'
_diffrn_radiation_type MoK\a
_diffrn_radiation_wavelength 0.71073
_diffrn_reflns_av_R_equivalents 0.0414
_diffrn_reflns_av_sigmaI/netI 0.0166
_diffrn_reflns_limit_h_max 9
_diffrn_reflns_limit_h_min -9
_diffrn_reflns_limit_k_max 10
_diffrn_reflns_limit_k_min -10
_diffrn_reflns_limit_l_max 55
_diffrn_reflns_limit_l_min -55
_diffrn_reflns_number 76163
_diffrn_reflns_theta_full 28.30
_diffrn_reflns_theta_max 28.30
_diffrn_reflns_theta_min 1.95
_exptl_absorpt_coefficient_mu 3.438
_exptl_absorpt_correction_T_max 0.4461
_exptl_absorpt_correction_T_min 0.3130
_exptl_absorpt_correction_type multi-scan
_exptl_absorpt_process_details
;
  Blessing, R. Acta Cryst. (1995) A51 33-38.
  Sheldrick, G.  SADABS (Version 2.10) Bruker/Siemens area
  detector absorption and other corrections, University of
  Gottingen, Germany 2003.
;
_exptl_crystal_colour colorless
_exptl_crystal_density_diffrn 1.470
_exptl_crystal_density_method 'not measured'
_exptl_crystal_description plate
_exptl_crystal_F_000 1056
_exptl_crystal_size_max 0.44
_exptl_crystal_size_mid 0.40
_exptl_crystal_size_min 0.28
_refine_diff_density_max 0.404
_refine_diff_density_min -0.527
_refine_diff_density_rms 0.067
_refine_ls_abs_structure_details 'Flack H D (1983), Acta Cryst. A39, 876-881'
_refine_ls_abs_structure_Flack 0.020(9)
_refine_ls_extinction_method none
_refine_ls_goodness_of_fit_ref 1.240
_refine_ls_hydrogen_treatment constr
_refine_ls_matrix_type full
_refine_ls_number_parameters 273
_refine_ls_number_reflns 5879
_refine_ls_number_restraints 0
_refine_ls_restrained_S_all 1.240
_refine_ls_R_factor_all 0.0326
_refine_ls_R_factor_gt 0.0310
_refine_ls_shift/su_max 0.002
_refine_ls_shift/su_mean 0.000
_refine_ls_structure_factor_coef Fsqd
_refine_ls_weighting_details 'calc w=1/[\s^2^(Fo^2^)+(0.0206P)^2^+2.1365P] where P=(Fo^2^+2Fc^2^)/3'
_refine_ls_weighting_scheme calc
_refine_ls_wR_factor_gt 0.0719
_refine_ls_wR_factor_ref 0.0724
_reflns_number_gt 5675
_reflns_number_total 5879
_reflns_threshold_expression >2sigma(I)
_cod_data_source_file ol062968rsi20061207_025734.cif
_cod_data_source_block jpm
_cod_depositor_comments
;
The following automatic conversions were performed:

'_symmetry_cell_setting' value 'Orthorhombic' changed to
'orthorhombic' according to
/home/saulius/struct/CIF-dictionaries/cif_core.dic dictionary named
'cif_core.dic' version 2.4.1 from 2010-06-29.

Automatic conversion script
Id: cif_fix_values 1715 2011-07-08 13:25:40Z adriana 
;
_cod_original_cell_volume 2366.8(4)
_cod_original_sg_symbol_H-M P2(1)2(1)2(1)
_cod_database_code 1505292

loop_
_symmetry_equiv_pos_as_xyz
'x, y, z'
'-x+1/2, -y, z+1/2'
'-x, y+1/2, -z+1/2'
'x+1/2, -y+1/2, -z'

loop_
_atom_site_label
_atom_site_type_symbol
_atom_site_fract_x
_atom_site_fract_y
_atom_site_fract_z
_atom_site_U_iso_or_equiv
_atom_site_adp_type
_atom_site_occupancy
_atom_site_symmetry_multiplicity
_atom_site_calc_flag
_atom_site_refinement_flags
Br1 Br 0.21002(4) 0.62629(4) 0.198328(8) 0.03766(8) Uani 1 1 d .
Br2 Br 1.16331(4) 0.46206(4) 0.048440(8) 0.03693(8) Uani 1 1 d .
N1 N 0.7023(3) 0.9147(3) 0.19979(5) 0.0265(5) Uani 1 1 d .
N2 N 0.8934(3) 0.9492(3) 0.05283(5) 0.0269(5) Uani 1 1 d .
B1 B 0.5210(4) 0.8688(5) 0.19009(7) 0.0259(6) Uani 1 1 d .
B2 B 0.9332(4) 0.7724(4) 0.06055(7) 0.0251(6) Uani 1 1 d .
C1 C 0.7931(4) 0.8243(4) 0.22299(7) 0.0308(6) Uani 1 1 d .
H1A H 0.9118 0.8613 0.2288 0.037 Uiso 1 1 calc R
C2 C 0.7218(4) 0.6842(4) 0.23819(7) 0.0332(6) Uani 1 1 d .
H2A H 0.7912 0.6252 0.2540 0.040 Uiso 1 1 calc R
C3 C 0.5452(4) 0.6257(4) 0.23063(7) 0.0296(6) Uani 1 1 d .
H3A H 0.4952 0.5279 0.2413 0.036 Uiso 1 1 calc R
C4 C 0.4478(4) 0.7106(4) 0.20797(7) 0.0260(6) Uani 1 1 d .
C5 C 0.4126(4) 0.9722(4) 0.16389(6) 0.0250(5) Uani 1 1 d .
C6 C 0.3818(4) 0.8952(4) 0.13386(7) 0.0332(6) Uani 1 1 d .
H6A H 0.4335 0.7851 0.1293 0.040 Uiso 1 1 calc R
C7 C 0.2768(5) 0.9778(5) 0.11083(7) 0.0392(7) Uani 1 1 d .
H7A H 0.2588 0.9243 0.0906 0.047 Uiso 1 1 calc R
C8 C 0.1982(4) 1.1370(5) 0.11714(7) 0.0383(7) Uani 1 1 d .
H8A H 0.1244 1.1920 0.1015 0.046 Uiso 1 1 calc R
C9 C 0.2280(4) 1.2161(4) 0.14665(8) 0.0371(7) Uani 1 1 d .
H9A H 0.1756 1.3261 0.1512 0.044 Uiso 1 1 calc R
C10 C 0.3347(4) 1.1336(4) 0.16948(6) 0.0296(5) Uani 1 1 d .
H10A H 0.3551 1.1892 0.1895 0.035 Uiso 1 1 calc R
C11 C 0.8052(4) 1.0587(4) 0.18466(7) 0.0341(6) Uani 1 1 d .
H11A H 0.7464 1.0906 0.1642 0.041 Uiso 1 1 calc R
H11B H 0.9301 1.0190 0.1798 0.041 Uiso 1 1 calc R
C12 C 0.8140(5) 1.2178(4) 0.20620(8) 0.0413(8) Uani 1 1 d .
H12A H 0.6912 1.2632 0.2096 0.062 Uiso 1 1 calc R
H12B H 0.8892 1.3070 0.1960 0.062 Uiso 1 1 calc R
H12C H 0.8673 1.1856 0.2269 0.062 Uiso 1 1 calc R
C13 C 0.9902(4) 1.0375(4) 0.03000(7) 0.0310(6) Uani 1 1 d .
H13A H 0.9590 1.1547 0.0256 0.037 Uiso 1 1 calc R
C14 C 1.1287(4) 0.9639(4) 0.01351(7) 0.0309(6) Uani 1 1 d .
H14A H 1.1921 1.0305 -0.0020 0.037 Uiso 1 1 calc R
C15 C 1.1804(4) 0.7901(4) 0.01901(6) 0.0273(6) Uani 1 1 d .
H15A H 1.2777 0.7393 0.0073 0.033 Uiso 1 1 calc R
C16 C 1.0873(4) 0.6960(4) 0.04159(6) 0.0248(5) Uani 1 1 d .
C17 C 0.8258(4) 0.6709(3) 0.08772(6) 0.0260(5) Uani 1 1 d .
C18 C 0.6714(4) 0.5726(4) 0.08081(7) 0.0325(6) Uani 1 1 d .
H18A H 0.6244 0.5726 0.0596 0.039 Uiso 1 1 calc R
C19 C 0.5846(4) 0.4746(4) 0.10429(7) 0.0347(6) Uani 1 1 d .
H19A H 0.4817 0.4063 0.0989 0.042 Uiso 1 1 calc R
C20 C 0.6480(4) 0.4768(4) 0.13546(7) 0.0325(6) Uani 1 1 d .
H20A H 0.5890 0.4103 0.1516 0.039 Uiso 1 1 calc R
C21 C 0.7988(5) 0.5770(4) 0.14302(7) 0.0357(7) Uani 1 1 d .
H21A H 0.8422 0.5801 0.1645 0.043 Uiso 1 1 calc R
C22 C 0.8860(4) 0.6720(4) 0.11964(7) 0.0337(7) Uani 1 1 d .
H22A H 0.9891 0.7396 0.1253 0.040 Uiso 1 1 calc R
C23 C 0.7460(4) 1.0503(4) 0.06841(7) 0.0331(6) Uani 1 1 d .
H23A H 0.7915 1.1677 0.0737 0.040 Uiso 1 1 calc R
H23B H 0.7105 0.9925 0.0887 0.040 Uiso 1 1 calc R
C24 C 0.5815(5) 1.0661(5) 0.04696(9) 0.0470(9) Uani 1 1 d .
H24A H 0.6155 1.1257 0.0271 0.071 Uiso 1 1 calc R
H24B H 0.4870 1.1329 0.0580 0.071 Uiso 1 1 calc R
H24C H 0.5351 0.9501 0.0419 0.071 Uiso 1 1 calc R

loop_
_atom_site_aniso_label
_atom_site_aniso_U_11
_atom_site_aniso_U_22
_atom_site_aniso_U_33
_atom_site_aniso_U_23
_atom_site_aniso_U_13
_atom_site_aniso_U_12
Br1 0.03005(14) 0.03998(16) 0.04296(16) 0.00290(14) -0.00151(13) -0.00988(13)
Br2 0.04228(16) 0.02989(14) 0.03862(15) 0.00434(13) 0.00159(14) 0.00516(13)
N1 0.0241(10) 0.0278(11) 0.0276(11) -0.0003(9) 0.0011(10) -0.0004(9)
N2 0.0283(11) 0.0281(11) 0.0242(11) -0.0008(10) -0.0005(9) -0.0032(10)
B1 0.0282(14) 0.0303(15) 0.0193(13) -0.0036(12) 0.0015(11) 0.0031(14)
B2 0.0258(15) 0.0280(15) 0.0216(13) 0.0004(12) -0.0053(12) -0.0061(12)
C1 0.0243(13) 0.0350(15) 0.0333(14) -0.0019(11) -0.0023(12) 0.0047(12)
C2 0.0322(14) 0.0358(15) 0.0318(14) 0.0028(12) -0.0028(12) 0.0061(13)
C3 0.0339(14) 0.0291(13) 0.0259(13) 0.0021(12) 0.0064(11) 0.0024(13)
C4 0.0229(13) 0.0281(13) 0.0270(13) -0.0057(11) 0.0013(10) -0.0004(11)
C5 0.0242(12) 0.0282(13) 0.0225(12) 0.0025(11) -0.0007(10) -0.0056(11)
C6 0.0377(16) 0.0341(15) 0.0278(13) -0.0033(12) -0.0016(12) -0.0029(13)
C7 0.0431(17) 0.0485(18) 0.0259(13) 0.0022(13) -0.0053(13) -0.0163(16)
C8 0.0322(15) 0.0486(18) 0.0341(14) 0.0163(14) -0.0057(12) -0.0116(15)
C9 0.0311(15) 0.0339(15) 0.0462(18) 0.0104(14) 0.0006(14) -0.0005(13)
C10 0.0293(13) 0.0320(14) 0.0274(13) 0.0010(11) 0.0003(11) -0.0035(13)
C11 0.0270(14) 0.0392(16) 0.0360(14) 0.0061(13) 0.0025(12) -0.0074(13)
C12 0.0401(18) 0.0370(16) 0.0468(18) 0.0044(14) -0.0060(15) -0.0100(14)
C13 0.0354(15) 0.0251(13) 0.0324(14) 0.0038(13) -0.0036(12) -0.0077(13)
C14 0.0344(15) 0.0323(14) 0.0259(12) 0.0048(12) 0.0014(11) -0.0095(14)
C15 0.0260(14) 0.0359(14) 0.0201(11) -0.0012(11) -0.0001(11) -0.0054(12)
C16 0.0277(13) 0.0248(12) 0.0220(13) 0.0011(10) -0.0041(10) -0.0046(11)
C17 0.0285(13) 0.0270(13) 0.0226(12) 0.0013(10) 0.0043(11) -0.0013(11)
C18 0.0341(15) 0.0381(16) 0.0253(13) -0.0018(11) 0.0000(12) -0.0073(12)
C19 0.0348(15) 0.0331(15) 0.0362(15) -0.0029(13) 0.0025(12) -0.0107(14)
C20 0.0367(15) 0.0307(14) 0.0301(13) 0.0059(12) 0.0069(12) -0.0032(13)
C21 0.0358(16) 0.0445(18) 0.0270(13) 0.0082(12) -0.0033(13) -0.0048(13)
C22 0.0307(15) 0.0392(17) 0.0312(15) 0.0043(12) -0.0033(12) -0.0095(12)
C23 0.0330(16) 0.0334(15) 0.0330(14) -0.0022(13) 0.0012(11) 0.0038(13)
C24 0.0359(17) 0.058(2) 0.0475(19) -0.0045(18) -0.0009(16) 0.0074(15)

loop_
_atom_type_symbol
_atom_type_description
_atom_type_scat_dispersion_real
_atom_type_scat_dispersion_imag
_atom_type_scat_source
C C 0.0033 0.0016 'International Tables Vol C Tables 4.2.6.8 and 6.1.1.4'
H H 0.0000 0.0000 'International Tables Vol C Tables 4.2.6.8 and 6.1.1.4'
B B 0.0013 0.0007 'International Tables Vol C Tables 4.2.6.8 and 6.1.1.4'
N N 0.0061 0.0033 'International Tables Vol C Tables 4.2.6.8 and 6.1.1.4'
Br Br -0.2901 2.4595 'International Tables Vol C Tables 4.2.6.8 and 6.1.1.4'

loop_
_geom_angle_atom_site_label_1
_geom_angle_atom_site_label_2
_geom_angle_atom_site_label_3
_geom_angle
C1 N1 B1 121.9(2)
C1 N1 C11 115.6(2)
B1 N1 C11 122.5(2)
C13 N2 B2 121.5(3)
C13 N2 C23 115.1(3)
B2 N2 C23 123.4(2)
N1 B1 C4 112.7(2)
N1 B1 C5 122.9(3)
C4 B1 C5 124.4(3)
N2 B2 C16 114.2(3)
N2 B2 C17 121.9(3)
C16 B2 C17 124.0(3)
C2 C1 N1 123.1(3)
C1 C2 C3 120.4(3)
C4 C3 C2 119.3(3)
C3 C4 B1 122.6(3)
C3 C4 Br1 117.9(2)
B1 C4 Br1 119.5(2)
C10 C5 C6 117.4(3)
C10 C5 B1 123.2(2)
C6 C5 B1 119.3(3)
C7 C6 C5 120.9(3)
C8 C7 C6 120.5(3)
C7 C8 C9 119.4(3)
C10 C9 C8 119.7(3)
C9 C10 C5 121.9(3)
N1 C11 C12 111.9(2)
C14 C13 N2 122.4(3)
C13 C14 C15 121.2(3)
C16 C15 C14 118.6(3)
C15 C16 B2 122.1(3)
C15 C16 Br2 117.1(2)
B2 C16 Br2 120.8(2)
C18 C17 C22 117.1(2)
C18 C17 B2 121.7(2)
C22 C17 B2 121.2(3)
C19 C18 C17 121.5(3)
C20 C19 C18 120.0(3)
C19 C20 C21 119.4(3)
C22 C21 C20 120.5(3)
C21 C22 C17 121.4(3)
N2 C23 C24 111.7(2)

loop_
_geom_bond_atom_site_label_1
_geom_bond_atom_site_label_2
_geom_bond_distance
Br1 C4 1.910(3)
Br2 C16 1.909(3)
N1 C1 1.367(4)
N1 B1 1.439(4)
N1 C11 1.484(3)
N2 C13 1.370(4)
N2 B2 1.430(4)
N2 C23 1.486(4)
B1 C4 1.527(4)
B1 C5 1.570(4)
B2 C16 1.503(4)
B2 C17 1.588(4)
C1 C2 1.358(4)
C2 C3 1.412(4)
C3 C4 1.355(4)
C5 C10 1.390(4)
C5 C6 1.404(4)
C6 C7 1.387(4)
C7 C8 1.382(5)
C8 C9 1.391(5)
C9 C10 1.388(4)
C11 C12 1.521(5)
C13 C14 1.355(4)
C14 C15 1.411(4)
C15 C16 1.372(4)
C17 C18 1.397(4)
C17 C22 1.404(4)
C18 C19 1.392(4)
C19 C20 1.382(4)
C20 C21 1.388(4)
C21 C22 1.378(4)
C23 C24 1.511(4)

loop_
_cod_related_entry_id
_cod_related_entry_database
_cod_related_entry_code
1 ChemSpider 13174865
